data_2226629
loop_
_publ_author_name
'Yao, Ji-Yuan'

_publ_section_title
;
 2,4-Dimethylanilinium chloride
;
_journal_coeditor_code PV2285
_journal_issue 7
_journal_name_full 'Acta Crystallographica Section E'
_journal_page_first o1563
_journal_paper_doi 10.1107/S1600536810020568
_journal_volume 66
_journal_year 2010
_chemical_formula_iupac 'C8 H12 N +, Cl -'
_chemical_formula_moiety 'C8 H12 N +, Cl -'
_chemical_formula_sum 'C8 H12 Cl N'
_chemical_formula_weight 157.64
_chemical_name_systematic
;
2,4-Dimethylanilinium chloride
;
_space_group_IT_number 14
_symmetry_cell_setting monoclinic
_symmetry_space_group_name_Hall '-P 2ybc'
_symmetry_space_group_name_H-M 'P 1 21/c 1'
_atom_sites_solution_hydrogens geom
_atom_sites_solution_primary direct
_atom_sites_solution_secondary difmap
_audit_creation_method SHELXL-97
_cell_angle_alpha 90.00
_cell_angle_beta 96.31(3)
_cell_angle_gamma 90.00
_cell_formula_units_Z 4
_cell_length_a 9.4739(19)
_cell_length_b 9.894(2)
_cell_length_c 9.6709(19)
_cell_measurement_reflns_used 7851
_cell_measurement_temperature 293(2)
_cell_measurement_theta_max 27.48
_cell_measurement_theta_min 3.19
_cell_volume 901.0(3)
_computing_cell_refinement '<i>CrystalClear</i> (Rigaku, 2005)'
_computing_data_collection '<i>CrystalClear</i> (Rigaku, 2005)'
_computing_data_reduction '<i>CrystalClear</i> (Rigaku, 2005)'
_computing_molecular_graphics '<i>SHELXTL</i> (Sheldrick, 2008)'
_computing_publication_material 'PRPKAPPA (Ferguson, 1999)'
_computing_structure_refinement '<i>SHELXL97</i> (Sheldrick, 2008)'
_computing_structure_solution '<i>SHELXS97</i> (Sheldrick, 2008)'
_diffrn_ambient_temperature 293(2)
_diffrn_detector_area_resol_mean 13.6612
_diffrn_measured_fraction_theta_full 0.999
_diffrn_measured_fraction_theta_max 0.999
_diffrn_measurement_device_type 'Rigaku Mercury2'
_diffrn_measurement_method CCD_Profile_fitting
_diffrn_radiation_monochromator graphite
_diffrn_radiation_source 'fine-focus sealed tube'
_diffrn_radiation_type MoK\a
_diffrn_radiation_wavelength 0.71073
_diffrn_reflns_av_R_equivalents 0.0375
_diffrn_reflns_av_sigmaI/netI 0.0295
_diffrn_reflns_limit_h_max 12
_diffrn_reflns_limit_h_min -12
_diffrn_reflns_limit_k_max 12
_diffrn_reflns_limit_k_min -12
_diffrn_reflns_limit_l_max 12
_diffrn_reflns_limit_l_min -12
_diffrn_reflns_number 9081
_diffrn_reflns_theta_full 27.48
_diffrn_reflns_theta_max 27.48
_diffrn_reflns_theta_min 3.52
_diffrn_standards_number 0
_exptl_absorpt_coefficient_mu 0.354
_exptl_absorpt_correction_T_max 0.932
_exptl_absorpt_correction_T_min 0.880
_exptl_absorpt_correction_type multi-scan
_exptl_absorpt_process_details '(<i>CrystalClear</i>; Rigaku, 2005)'
_exptl_crystal_colour Colourless
_exptl_crystal_density_diffrn 1.162
_exptl_crystal_density_method 'not measured'
_exptl_crystal_description Prism
_exptl_crystal_F_000 336
_exptl_crystal_size_max 0.4
_exptl_crystal_size_mid 0.3
_exptl_crystal_size_min 0.2
_refine_diff_density_max 0.382
_refine_diff_density_min -0.277
_refine_ls_extinction_method none
_refine_ls_goodness_of_fit_ref 1.006
_refine_ls_hydrogen_treatment constr
_refine_ls_matrix_type full
_refine_ls_number_parameters 91
_refine_ls_number_reflns 2068
_refine_ls_number_restraints 0
_refine_ls_restrained_S_all 1.006
_refine_ls_R_factor_all 0.0645
_refine_ls_R_factor_gt 0.0472
_refine_ls_shift/su_max 0.000
_refine_ls_shift/su_mean 0.000
_refine_ls_structure_factor_coef Fsqd
_refine_ls_weighting_details 'calc w=1/[\s^2^(Fo^2^)+(0.0863P)^2^+0.1900P] where P=(Fo^2^+2Fc^2^)/3'
_refine_ls_weighting_scheme calc
_refine_ls_wR_factor_gt 0.1376
_refine_ls_wR_factor_ref 0.1496
_reflns_number_gt 1585
_reflns_number_total 2068
_reflns_threshold_expression I>2\s(I)
_cod_data_source_file pv2285.cif
_cod_data_source_block I
_cod_original_sg_symbol_H-M 'P 21/c'
_cod_database_code 2226629
_cod_database_fobs_code 2226629

loop_
_symmetry_equiv_pos_as_xyz
'x, y, z'
'-x, y+1/2, -z+1/2'
'-x, -y, -z'
'x, -y-1/2, z-1/2'

loop_
_atom_site_type_symbol
_atom_site_label
_atom_site_fract_x
_atom_site_fract_y
_atom_site_fract_z
_atom_site_U_iso_or_equiv
_atom_site_adp_type
_atom_site_calc_flag
_atom_site_refinement_flags
_atom_site_occupancy
_atom_site_disorder_assembly
_atom_site_disorder_group
N N1 0.61300(18) 0.39383(17) 0.84555(17) 0.0480(4) Uani d . 1 . .
H H1A 0.5798 0.4779 0.8370 0.072 Uiso calc R 1 . .
H H1B 0.5968 0.3608 0.9279 0.072 Uiso calc R 1 . .
H H1C 0.5694 0.3426 0.7783 0.072 Uiso calc R 1 . .
C C1 0.7662(2) 0.39422(18) 0.8348(2) 0.0436(5) Uani d . 1 . .
C C3 0.9610(2) 0.4527(2) 0.7141(2) 0.0538(5) Uani d . 1 . .
H H3A 0.9972 0.4933 0.6388 0.065 Uiso calc R 1 . .
C C2 0.8145(2) 0.4537(2) 0.7185(2) 0.0473(5) Uani d . 1 . .
C C6 0.8563(2) 0.3347(2) 0.9380(2) 0.0533(5) Uani d . 1 . .
H H6A 0.8205 0.2946 1.0138 0.064 Uiso calc R 1 . .
C C4 1.0551(2) 0.3944(2) 0.8157(2) 0.0562(5) Uani d . 1 . .
C C5 1.0013(3) 0.3352(2) 0.9280(3) 0.0609(6) Uani d . 1 . .
H H5A 1.0628 0.2951 0.9977 0.073 Uiso calc R 1 . .
C C8 0.7157(3) 0.5163(3) 0.6043(2) 0.0658(7) Uani d . 1 . .
H H8A 0.6591 0.5843 0.6427 0.099 Uiso calc R 1 . .
H H8B 0.6547 0.4478 0.5600 0.099 Uiso calc R 1 . .
H H8C 0.7700 0.5567 0.5370 0.099 Uiso calc R 1 . .
C C7 1.2133(3) 0.3985(3) 0.8049(3) 0.0834(9) Uani d . 1 . .
H H7A 1.2629 0.3545 0.8843 0.125 Uiso calc R 1 . .
H H7B 1.2440 0.4908 0.8018 0.125 Uiso calc R 1 . .
H H7C 1.2332 0.3529 0.7216 0.125 Uiso calc R 1 . .
Cl Cl1 0.49251(6) 0.19132(5) 0.62110(6) 0.0603(2) Uani d . 1 . .

loop_
_atom_site_aniso_label
_atom_site_aniso_U_11
_atom_site_aniso_U_22
_atom_site_aniso_U_33
_atom_site_aniso_U_12
_atom_site_aniso_U_13
_atom_site_aniso_U_23
N1 0.0525(10) 0.0481(9) 0.0456(9) -0.0007(7) 0.0146(7) -0.0017(7)
C1 0.0499(11) 0.0389(10) 0.0434(10) 0.0000(8) 0.0116(8) -0.0035(7)
C3 0.0564(12) 0.0585(13) 0.0494(11) -0.0015(10) 0.0185(9) -0.0012(9)
C2 0.0545(12) 0.0456(10) 0.0436(10) 0.0024(8) 0.0126(8) 0.0004(8)
C6 0.0638(14) 0.0515(12) 0.0454(11) 0.0031(9) 0.0090(10) 0.0047(9)
C4 0.0512(12) 0.0599(13) 0.0583(12) 0.0030(10) 0.0098(10) -0.0126(10)
C5 0.0619(14) 0.0652(14) 0.0542(12) 0.0134(11) -0.0002(10) -0.0005(11)
C8 0.0661(14) 0.0782(16) 0.0543(13) 0.0066(12) 0.0122(11) 0.0231(12)
C7 0.0516(14) 0.111(2) 0.0883(19) 0.0052(14) 0.0084(13) -0.0130(17)
Cl1 0.0705(4) 0.0570(4) 0.0571(4) -0.0126(2) 0.0235(3) -0.0140(2)

loop_
_atom_type_symbol
_atom_type_description
_atom_type_scat_dispersion_real
_atom_type_scat_dispersion_imag
_atom_type_scat_source
C C 0.0033 0.0016 'International Tables Vol C Tables 4.2.6.8 and 6.1.1.4'
H H 0.0000 0.0000 'International Tables Vol C Tables 4.2.6.8 and 6.1.1.4'
N N 0.0061 0.0033 'International Tables Vol C Tables 4.2.6.8 and 6.1.1.4'
Cl Cl 0.1484 0.1585 'International Tables Vol C Tables 4.2.6.8 and 6.1.1.4'

loop_
_geom_angle_atom_site_label_1
_geom_angle_atom_site_label_2
_geom_angle_atom_site_label_3
_geom_angle_site_symmetry_1
_geom_angle_site_symmetry_3
_geom_angle
_geom_angle_publ_flag
C1 N1 H1A . . 109.5 ?
C1 N1 H1B . . 109.5 ?
H1A N1 H1B . . 109.5 ?
C1 N1 H1C . . 109.5 ?
H1A N1 H1C . . 109.5 ?
H1B N1 H1C . . 109.5 ?
C6 C1 C2 . . 122.39(19) ?
C6 C1 N1 . . 119.27(17) ?
C2 C1 N1 . . 118.33(18) ?
C4 C3 C2 . . 123.4(2) ?
C4 C3 H3A . . 118.3 ?
C2 C3 H3A . . 118.3 ?
C1 C2 C3 . . 116.01(19) ?
C1 C2 C8 . . 122.39(19) ?
C3 C2 C8 . . 121.60(19) ?
C1 C6 C5 . . 119.3(2) ?
C1 C6 H6A . . 120.3 ?
C5 C6 H6A . . 120.3 ?
C3 C4 C5 . . 118.2(2) ?
C3 C4 C7 . . 120.4(2) ?
C5 C4 C7 . . 121.4(2) ?
C4 C5 C6 . . 120.7(2) ?
C4 C5 H5A . . 119.7 ?
C6 C5 H5A . . 119.7 ?
C2 C8 H8A . . 109.5 ?
C2 C8 H8B . . 109.5 ?
H8A C8 H8B . . 109.5 ?
C2 C8 H8C . . 109.5 ?
H8A C8 H8C . . 109.5 ?
H8B C8 H8C . . 109.5 ?
C4 C7 H7A . . 109.5 ?
C4 C7 H7B . . 109.5 ?
H7A C7 H7B . . 109.5 ?
C4 C7 H7C . . 109.5 ?
H7A C7 H7C . . 109.5 ?
H7B C7 H7C . . 109.5 ?

loop_
_geom_bond_atom_site_label_1
_geom_bond_atom_site_label_2
_geom_bond_site_symmetry_2
_geom_bond_distance
_geom_bond_publ_flag
N1 C1 . 1.466(3) ?
N1 H1A . 0.8900 ?
N1 H1B . 0.8900 ?
N1 H1C . 0.8900 ?
C1 C6 . 1.372(3) ?
C1 C2 . 1.391(3) ?
C3 C4 . 1.379(3) ?
C3 C2 . 1.394(3) ?
C3 H3A . 0.9300 ?
C2 C8 . 1.500(3) ?
C6 C5 . 1.388(3) ?
C6 H6A . 0.9300 ?
C4 C5 . 1.380(3) ?
C4 C7 . 1.514(3) ?
C5 H5A . 0.9300 ?
C8 H8A . 0.9600 ?
C8 H8B . 0.9600 ?
C8 H8C . 0.9600 ?
C7 H7A . 0.9600 ?
C7 H7B . 0.9600 ?
C7 H7C . 0.9600 ?

loop_
_geom_hbond_atom_site_label_D
_geom_hbond_atom_site_label_H
_geom_hbond_atom_site_label_A
_geom_hbond_site_symmetry_A
_geom_hbond_distance_DH
_geom_hbond_distance_HA
_geom_hbond_distance_DA
_geom_hbond_angle_DHA
N1 H1A Cl1 2_656 0.89 2.27 3.136(2) 164
N1 H1B Cl1 4_566 0.89 2.27 3.128(2) 163
N1 H1C Cl1 . 0.89 2.20 3.080(2) 170

loop_
_cod_related_entry_id
_cod_related_entry_database
_cod_related_entry_code
1 ChemSpider 80216
